data_1528340
loop_
_publ_author_name
'Bartram, S.F.'
'Fitzsimmons, E.S.'

_publ_section_title
;
 Studies on a new ordered oxide of uranium and yttrium
;
_journal_name_full 'Journal of Nuclear Materials'
_journal_page_first 126
_journal_page_last 130
_journal_volume 35
_journal_year 1970
_chemical_formula_sum 'O4 U Y'
_chemical_name_systematic 'U Y O4'
_space_group_IT_number 65
_symmetry_space_group_name_Hall '-C 2 2'
_symmetry_space_group_name_H-M 'C m m m'
_cell_angle_alpha 90
_cell_angle_beta 90
_cell_angle_gamma 90
_cell_formula_units_Z 2
_cell_length_a 5.252
_cell_length_b 5.632
_cell_length_c 5.519
_cell_volume 163.248
_citation_journal_id_ASTM JNUMAM
_cod_data_source_file Bartram_JNUMAM_1970_106.cif
_cod_data_source_block O4U1Y1
_cod_original_formula_sum 'O4 U1 Y1'
_cod_database_code 1528340

loop_
_symmetry_equiv_pos_as_xyz
x,y,z
-x,-y,z
x,-y,-z
-x,y,-z
-x,-y,-z
x,y,-z
-x,y,z
x,-y,z
x+1/2,y+1/2,z
-x+1/2,-y+1/2,z
x+1/2,-y+1/2,-z
-x+1/2,y+1/2,-z
-x+1/2,-y+1/2,-z
x+1/2,y+1/2,-z
-x+1/2,y+1/2,z
x+1/2,-y+1/2,z

loop_
_atom_site_label
_atom_site_type_symbol
_atom_site_fract_x
_atom_site_fract_y
_atom_site_fract_z
_atom_site_occupancy
_atom_site_U_iso_or_equiv
U1 U+5 0 0 0 1 0.0
Y1 Y+3 0 0.5 0.5 1 0.0
O1 O-2 0.25 0.25 0.25 1 0.0
